data_7703847
loop_
_publ_author_name
'Hiiuk, Volodymyr M.'
'Shova, Sergiu'
'Rotaru, Aurelian'
'Golub, Alexander A.'
'Fritsky, Igor O.'
'Gural'skiy, Il'ya A.'

_publ_section_title
;
 Spin crossover in 2D iron(ii) phthalazine cyanometallic complexes.
;
_journal_issue 16
_journal_name_full 'Dalton transactions (Cambridge, England : 2003)'
_journal_page_first 5302
_journal_page_last 5311
_journal_paper_doi 10.1039/d0dt00783h
_journal_volume 49
_journal_year 2020
_chemical_formula_moiety 'C20 H12 Fe N8 Pt'
_chemical_formula_sum 'C20 H12 Fe N8 Pt'
_chemical_formula_weight 615.32
_space_group_crystal_system triclinic
_space_group_IT_number 2
_space_group_name_Hall '-P 1'
_space_group_name_H-M_alt 'P -1'
_atom_sites_solution_hydrogens geom
_atom_sites_solution_primary dual
_audit_creation_date 2019-10-26
_audit_creation_method
;
Olex2 1.2
(compiled 2018.05.29 svn.r3508 for OlexSys, GUI svn.r5506)
;
_audit_update_record
;
2020-03-02 deposited with the CCDC.	2020-03-24 downloaded from the CCDC.
;
_cell_angle_alpha 71.020(7)
_cell_angle_beta 75.175(6)
_cell_angle_gamma 89.950(6)
_cell_formula_units_Z 1
_cell_length_a 7.1262(5)
_cell_length_b 7.1724(5)
_cell_length_c 10.1727(8)
_cell_measurement_reflns_used 1851
_cell_measurement_temperature 200.00(14)
_cell_measurement_theta_max 26.9160
_cell_measurement_theta_min 2.1950
_cell_volume 473.38(7)
_computing_cell_refinement 'CrysAlisPro 1.171.40.53 (Rigaku OD, 2019)'
_computing_data_collection 'CrysAlisPro 1.171.40.53 (Rigaku OD, 2019)'
_computing_data_reduction 'CrysAlisPro 1.171.40.53 (Rigaku OD, 2019)'
_computing_molecular_graphics 'Olex2 (Dolomanov et al., 2009)'
_computing_publication_material 'Olex2 (Dolomanov et al., 2009)'
_computing_structure_refinement 'ShelXL (Sheldrick, 2015)'
_computing_structure_solution 'ShelXT (Sheldrick, 2015)'
_diffrn_ambient_environment N~2~
_diffrn_ambient_temperature 200.00(14)
_diffrn_detector 'CCD plate'
_diffrn_detector_area_resol_mean 16.1593
_diffrn_detector_type Eos
_diffrn_measured_fraction_theta_full 0.999
_diffrn_measured_fraction_theta_max 0.999
_diffrn_measurement_details
;
List of Runs (angles in degrees, time in seconds):

  # Type    Start    End  Width  t~exp~   \w     \q     \k     \f   Frames
#--------------------------------------------------------------------------
  1  \w    -22.00  22.00   1.00   15.00    --  -15.52 -99.00 150.00   44
  2  \w    -46.00  -4.00   1.00   15.00    --   17.94 -57.00-180.00   42
  3  \w    -48.00   0.00   1.00   15.00    --   17.94 -77.00 -30.00   48
  4  \w     18.00  44.00   1.00   15.00    --   17.94 -77.00 -30.00   26
  5  \w      6.00  57.00   1.00   15.00    --   17.94 -99.00 -30.00   51
  6  \w    -37.00  34.00   1.00   15.00    --   17.94 -57.00-150.00   71
  7  \w     -9.00  85.00   1.00   15.00    --   17.94  77.00  90.00   94
;
_diffrn_measurement_device 'four-circle diffractometer'
_diffrn_measurement_device_type 'Xcalibur, Eos'
_diffrn_measurement_method '\w scans'
_diffrn_orient_matrix_type 'CrysAlisPro convention (1999,Acta A55,543-557)'
_diffrn_orient_matrix_UB_11 -0.0210283000
_diffrn_orient_matrix_UB_12 -0.0378071000
_diffrn_orient_matrix_UB_13 0.0763772000
_diffrn_orient_matrix_UB_21 -0.0867001000
_diffrn_orient_matrix_UB_22 0.0490006000
_diffrn_orient_matrix_UB_23 0.0055362000
_diffrn_orient_matrix_UB_31 -0.0522367000
_diffrn_orient_matrix_UB_32 -0.0848272000
_diffrn_orient_matrix_UB_33 0.0010298000
_diffrn_radiation_monochromator graphite
_diffrn_radiation_probe x-ray
_diffrn_radiation_type MoK\a
_diffrn_radiation_wavelength 0.71073
_diffrn_reflns_av_R_equivalents 0.0427
_diffrn_reflns_av_unetI/netI 0.0656
_diffrn_reflns_Laue_measured_fraction_full 0.999
_diffrn_reflns_Laue_measured_fraction_max 0.999
_diffrn_reflns_limit_h_max 8
_diffrn_reflns_limit_h_min -7
_diffrn_reflns_limit_k_max 7
_diffrn_reflns_limit_k_min -8
_diffrn_reflns_limit_l_max 11
_diffrn_reflns_limit_l_min -12
_diffrn_reflns_number 3227
_diffrn_reflns_point_group_measured_fraction_full 0.999
_diffrn_reflns_point_group_measured_fraction_max 0.999
_diffrn_reflns_theta_full 25.023
_diffrn_reflns_theta_max 25.023
_diffrn_reflns_theta_min 2.199
_diffrn_source 'fine-focus sealed X-ray tube'
_diffrn_source_type 'Enhance (Mo) X-ray Source'
_exptl_absorpt_coefficient_mu 8.172
_exptl_absorpt_correction_T_max 1.00000
_exptl_absorpt_correction_T_min 0.94275
_exptl_absorpt_correction_type multi-scan
_exptl_absorpt_process_details
;
CrysAlisPro 1.171.40.53 (Rigaku Oxford Diffraction, 2019)
Empirical absorption correction using spherical harmonics,
 implemented in SCALE3 ABSPACK scaling algorithm.
;
_exptl_crystal_colour 'clear intense red'
_exptl_crystal_density_diffrn 2.158
_exptl_crystal_description plate
_exptl_crystal_F_000 292
_exptl_crystal_size_max 0.1
_exptl_crystal_size_mid 0.1
_exptl_crystal_size_min 0.02
_refine_diff_density_max 2.545
_refine_diff_density_min -1.721
_refine_diff_density_rms 0.209
_refine_ls_extinction_method none
_refine_ls_goodness_of_fit_ref 1.052
_refine_ls_hydrogen_treatment constr
_refine_ls_matrix_type full
_refine_ls_number_parameters 139
_refine_ls_number_reflns 1662
_refine_ls_number_restraints 0
_refine_ls_restrained_S_all 1.052
_refine_ls_R_factor_all 0.0371
_refine_ls_R_factor_gt 0.0366
_refine_ls_shift/su_max 0.000
_refine_ls_shift/su_mean 0.000
_refine_ls_structure_factor_coef Fsqd
_refine_ls_weighting_details 'w=1/[\s^2^(Fo^2^)+(0.0319P)^2^+0.5109P] where P=(Fo^2^+2Fc^2^)/3'
_refine_ls_weighting_scheme calc
_refine_ls_wR_factor_gt 0.0765
_refine_ls_wR_factor_ref 0.0771
_reflns_Friedel_coverage 0.000
_reflns_number_gt 1647
_reflns_number_total 1662
_reflns_threshold_expression 'I > 2\s(I)'
_cod_data_source_file d0dt00783h2.cif
_cod_data_source_block shi_4438_ilgu
_cod_depositor_comments 'Adding full bibliography for 7703844--7703847.cif.'
_cod_original_cell_volume 473.38(6)
_cod_database_code 7703847
_shelx_shelxl_version_number 2018/3
_chemical_oxdiff_formula C20N8H12Pt1Fe1
_chemical_oxdiff_usercomment HV238
_shelx_space_group_comment
;
The symmetry employed for this shelxl refinement is uniquely defined
by the following loop, which should always be used as a source of
symmetry information in preference to the above space-group names.
They are only intended as comments.
;
_shelx_estimated_absorpt_t_max 0.854
_shelx_estimated_absorpt_t_min 0.495
_reflns_odcompleteness_completeness 99.95
_reflns_odcompleteness_iscentric 1
_reflns_odcompleteness_theta 26.32
_olex2_refinement_description
;
1. Fixed Uiso
 At 1.2 times of:
  All C(H) groups
2.a Aromatic/amide H refined with riding coordinates:
 C3(H3), C7(H7), C6(H6), C10(H10), C5(H5), C8(H8)
;
_olex2_date_sample_data_collection 2019-10-08
_olex2_submission_special_instructions 'No special instructions were received'
_oxdiff_exptl_absorpt_empirical_details
;
Empirical correction (ABSPACK) includes:
- Absorption correction using spherical harmonics
- Frame scaling
;
_oxdiff_exptl_absorpt_empirical_full_max 1.164
_oxdiff_exptl_absorpt_empirical_full_min 0.888

loop_
_space_group_symop_operation_xyz
'x, y, z'
'-x, -y, -z'

loop_
_atom_site_label
_atom_site_type_symbol
_atom_site_fract_x
_atom_site_fract_y
_atom_site_fract_z
_atom_site_U_iso_or_equiv
_atom_site_adp_type
_atom_site_occupancy
_atom_site_site_symmetry_order
_atom_site_calc_flag
_atom_site_refinement_flags_posn
_atom_site_refinement_flags_adp
_atom_site_refinement_flags_occupancy
_atom_site_disorder_assembly
_atom_site_disorder_group
Pt1 Pt 0.000000 0.500000 0.000000 0.01550(14) Uani 1 2 d S T P . .
Fe1 Fe 0.500000 1.000000 0.000000 0.0143(3) Uani 1 2 d S T P . .
N1 N 0.2954(8) 0.8017(9) 0.0251(6) 0.0181(13) Uani 1 1 d . . . . .
N2 N 0.6920(8) 0.8123(8) -0.0237(6) 0.0163(13) Uani 1 1 d . . . . .
C1 C 0.1831(10) 0.6924(10) 0.0214(7) 0.0147(15) Uani 1 1 d . . . . .
C2 C 0.8043(10) 0.7020(10) -0.0224(7) 0.0151(15) Uani 1 1 d . . . . .
N3 N 0.4802(8) 0.9030(8) 0.2101(6) 0.0188(13) Uani 1 1 d . . . . .
C3 C 0.2838(11) 0.8268(12) 0.4403(9) 0.0280(18) Uani 1 1 d . . . . .
H3 H 0.161492 0.824119 0.501844 0.034 Uiso 1 1 calc R . . . .
N4 N 0.2972(9) 0.8881(9) 0.3035(7) 0.0236(14) Uani 1 1 d . . . . .
C7 C 0.7554(12) 0.6415(13) 0.6130(9) 0.036(2) Uani 1 1 d . . . . .
H7 H 0.860819 0.599313 0.649688 0.043 Uiso 1 1 calc R . . . .
C9 C 0.6207(11) 0.7780(11) 0.4113(8) 0.0215(16) Uani 1 1 d . . . . .
C6 C 0.5687(12) 0.6271(12) 0.7083(9) 0.034(2) Uani 1 1 d . . . . .
H6 H 0.552284 0.575409 0.807505 0.040 Uiso 1 1 calc R . . . .
C10 C 0.6314(10) 0.8557(11) 0.2630(8) 0.0195(16) Uani 1 1 d . . . . .
H10 H 0.753833 0.874965 0.197731 0.023 Uiso 1 1 calc R . . . .
C4 C 0.4374(10) 0.7629(11) 0.5066(8) 0.0207(16) Uani 1 1 d . . . . .
C5 C 0.4134(12) 0.6878(12) 0.6569(9) 0.0312(19) Uani 1 1 d . . . . .
H5 H 0.291470 0.679825 0.720417 0.037 Uiso 1 1 calc R . . . .
C8 C 0.7818(11) 0.7174(12) 0.4664(9) 0.0281(18) Uani 1 1 d . . . . .
H8 H 0.905151 0.728907 0.403731 0.034 Uiso 1 1 calc R . . . .

loop_
_atom_site_aniso_label
_atom_site_aniso_U_11
_atom_site_aniso_U_22
_atom_site_aniso_U_33
_atom_site_aniso_U_23
_atom_site_aniso_U_13
_atom_site_aniso_U_12
Pt1 0.0132(2) 0.0128(2) 0.0232(2) -0.00741(17) -0.00777(16) 0.00270(15)
Fe1 0.0137(7) 0.0120(7) 0.0204(8) -0.0070(6) -0.0081(6) 0.0031(6)
N1 0.015(3) 0.015(3) 0.026(3) -0.007(3) -0.008(3) 0.005(3)
N2 0.014(3) 0.012(3) 0.019(3) -0.001(3) -0.003(2) -0.002(3)
C1 0.016(4) 0.009(4) 0.022(4) -0.003(3) -0.011(3) 0.006(3)
C2 0.013(3) 0.014(4) 0.016(4) -0.003(3) -0.002(3) 0.002(3)
N3 0.021(3) 0.013(3) 0.023(3) -0.007(3) -0.006(3) 0.002(3)
C3 0.025(4) 0.028(5) 0.029(5) -0.011(4) -0.003(3) 0.000(4)
N4 0.022(3) 0.020(4) 0.027(4) -0.006(3) -0.007(3) 0.004(3)
C7 0.033(5) 0.046(6) 0.036(5) -0.015(5) -0.021(4) 0.006(4)
C9 0.026(4) 0.014(4) 0.027(4) -0.008(3) -0.012(3) 0.002(3)
C6 0.042(5) 0.032(5) 0.026(4) -0.007(4) -0.011(4) -0.004(4)
C10 0.011(3) 0.022(4) 0.029(4) -0.013(4) -0.007(3) 0.002(3)
C4 0.026(4) 0.014(4) 0.025(4) -0.007(3) -0.010(3) 0.003(3)
C5 0.035(5) 0.024(5) 0.029(5) -0.005(4) -0.005(4) -0.006(4)
C8 0.028(4) 0.030(5) 0.028(4) -0.008(4) -0.014(3) 0.008(4)

loop_
_atom_type_symbol
_atom_type_description
_atom_type_scat_dispersion_real
_atom_type_scat_dispersion_imag
_atom_type_scat_source
C C 0.0033 0.0016 'International Tables Vol C Tables 4.2.6.8 and 6.1.1.4'
H H 0.0000 0.0000 'International Tables Vol C Tables 4.2.6.8 and 6.1.1.4'
N N 0.0061 0.0033 'International Tables Vol C Tables 4.2.6.8 and 6.1.1.4'
Fe Fe 0.3463 0.8444 'International Tables Vol C Tables 4.2.6.8 and 6.1.1.4'
Pt Pt -1.7033 8.3905 'International Tables Vol C Tables 4.2.6.8 and 6.1.1.4'

loop_
_geom_angle_atom_site_label_1
_geom_angle_atom_site_label_2
_geom_angle_atom_site_label_3
_geom_angle
_geom_angle_site_symmetry_1
_geom_angle_site_symmetry_3
_geom_angle_publ_flag
C1 Pt1 C1 180.0 . 2_565 ?
C1 Pt1 C2 90.3(3) . 1_455 ?
C1 Pt1 C2 89.7(3) . 2_665 ?
C1 Pt1 C2 90.3(3) 2_565 2_665 ?
C1 Pt1 C2 89.7(3) 2_565 1_455 ?
C2 Pt1 C2 180.0 2_665 1_455 ?
N1 Fe1 N1 180.0(3) . 2_675 ?
N1 Fe1 N3 88.4(2) . 2_675 ?
N1 Fe1 N3 88.4(2) 2_675 . ?
N1 Fe1 N3 91.6(2) . . ?
N1 Fe1 N3 91.6(2) 2_675 2_675 ?
N2 Fe1 N1 89.4(2) 2_675 2_675 ?
N2 Fe1 N1 89.4(2) . . ?
N2 Fe1 N1 90.6(2) . 2_675 ?
N2 Fe1 N1 90.6(2) 2_675 . ?
N2 Fe1 N2 180.0 . 2_675 ?
N2 Fe1 N3 88.5(2) . . ?
N2 Fe1 N3 91.5(2) . 2_675 ?
N2 Fe1 N3 88.5(2) 2_675 2_675 ?
N2 Fe1 N3 91.5(2) 2_675 . ?
N3 Fe1 N3 180.0 . 2_675 ?
C1 N1 Fe1 171.4(6) . . ?
C2 N2 Fe1 172.3(6) . . ?
N1 C1 Pt1 175.5(6) . . ?
N2 C2 Pt1 174.6(6) . 1_655 ?
N4 N3 Fe1 117.1(4) . . ?
C10 N3 Fe1 123.4(5) . . ?
C10 N3 N4 119.4(6) . . ?
N4 C3 C4 126.7(7) . . ?
C3 N4 N3 117.4(6) . . ?
C8 C7 C6 120.3(8) . . ?
C10 C9 C8 124.2(7) . . ?
C4 C9 C10 116.3(7) . . ?
C4 C9 C8 119.5(7) . . ?
C5 C6 C7 120.7(8) . . ?
N3 C10 C9 124.7(6) . . ?
C9 C4 C3 115.2(7) . . ?
C9 C4 C5 120.2(7) . . ?
C5 C4 C3 124.6(7) . . ?
C6 C5 C4 119.7(8) . . ?
C7 C8 C9 119.6(8) . . ?

loop_
_geom_bond_atom_site_label_1
_geom_bond_atom_site_label_2
_geom_bond_distance
_geom_bond_site_symmetry_2
_geom_bond_publ_flag
Pt1 C1 1.999(7) . ?
Pt1 C1 1.999(7) 2_565 ?
Pt1 C2 2.010(7) 1_455 ?
Pt1 C2 2.010(7) 2_665 ?
Fe1 N1 1.947(6) 2_675 ?
Fe1 N1 1.947(6) . ?
Fe1 N2 1.944(6) . ?
Fe1 N2 1.944(6) 2_675 ?
Fe1 N3 1.987(6) 2_675 ?
Fe1 N3 1.987(6) . ?
N1 C1 1.137(9) . ?
N2 C2 1.124(9) . ?
N3 N4 1.384(8) . ?
N3 C10 1.321(9) . ?
C3 N4 1.293(10) . ?
C3 C4 1.428(10) . ?
C7 C6 1.413(11) . ?
C7 C8 1.373(11) . ?
C9 C10 1.409(10) . ?
C9 C4 1.394(10) . ?
C9 C8 1.411(10) . ?
C6 C5 1.355(11) . ?
C4 C5 1.410(11) . ?
